data_4132774
loop_
_publ_author_name
'Claire, F. James'
'Tenney, Stephanie M.'
'Li, Minyuan M.'
'Siegler, Maxime A.'
'Wagner, Justine S.'
'Hall, Anthony Shoji'
'Kempa, Thomas J.'

_publ_section_title
;
 Hierarchically Ordered Two-Dimensional Coordination Polymers Assembled
 from Redox-Active Dimolybdenum Clusters.
;
_journal_issue 34
_journal_name_full 'Journal of the American Chemical Society'
_journal_page_first 10673
_journal_page_last 10676
_journal_paper_doi 10.1021/jacs.8b06331
_journal_volume 140
_journal_year 2018
_chemical_formula_moiety 'C24 H16 Mo2 N4 O8, 2(C4 H9 N1 O1)'
_chemical_formula_sum 'C32 H34 Mo2 N6 O10'
_chemical_formula_weight 854.53
_space_group_crystal_system monoclinic
_space_group_IT_number 13
_space_group_name_Hall '-P 2yc'
_space_group_name_H-M_alt 'P 1 2/c 1'
_atom_sites_solution_hydrogens geom
_atom_sites_solution_primary direct
_atom_sites_solution_secondary difmap
_audit_creation_method SHELXL-2014
_cell_angle_alpha 90
_cell_angle_beta 93.304(3)
_cell_angle_gamma 90
_cell_formula_units_Z 4
_cell_length_a 16.3099(5)
_cell_length_b 15.3787(4)
_cell_length_c 14.4277(4)
_cell_measurement_reflns_used 7984
_cell_measurement_temperature 110(2)
_cell_measurement_theta_max 27.63
_cell_measurement_theta_min 3.10
_cell_volume 3612.81(18)
_computing_cell_refinement 'CrysAlisPro 1.171.39.29c (Rigaku OD, 2017)'
_computing_data_collection 'CrysAlisPro 1.171.39.29c (Rigaku OD, 2017)'
_computing_data_reduction 'CrysAlisPro 1.171.39.29c (Rigaku OD, 2017)'
_computing_molecular_graphics 'SHELXTL v6.10 (Sheldrick, 2008)'
_computing_publication_material 'SHELXTL v6.10 (Sheldrick, 2008)'
_computing_structure_refinement 'SHELXL-2014/7 (Sheldrick, 2015)'
_computing_structure_solution 'SHELXS-2014/7 (Sheldrick, 2015)'
_diffrn_ambient_temperature 110(2)
_diffrn_measured_fraction_theta_full 0.999
_diffrn_measured_fraction_theta_max 1.000
_diffrn_measurement_device_type 'SuperNova, Dual, Cu at zero, Atlas'
_diffrn_measurement_method '\w scans'
_diffrn_radiation_monochromator mirror
_diffrn_radiation_source 'SuperNova (Mo) X-ray Source'
_diffrn_radiation_type MoK\a
_diffrn_radiation_wavelength 0.71073
_diffrn_reflns_av_R_equivalents 0.0432
_diffrn_reflns_av_unetI/netI 0.0498
_diffrn_reflns_Laue_measured_fraction_full 0.999
_diffrn_reflns_Laue_measured_fraction_max 1.000
_diffrn_reflns_limit_h_max 21
_diffrn_reflns_limit_h_min -21
_diffrn_reflns_limit_k_max 19
_diffrn_reflns_limit_k_min -19
_diffrn_reflns_limit_l_max 18
_diffrn_reflns_limit_l_min -18
_diffrn_reflns_number 28239
_diffrn_reflns_point_group_measured_fraction_full 0.999
_diffrn_reflns_point_group_measured_fraction_max 1.000
_diffrn_reflns_theta_full 25.242
_diffrn_reflns_theta_max 27.499
_diffrn_reflns_theta_min 2.261
_exptl_absorpt_coefficient_mu 0.756
_exptl_absorpt_correction_T_max 1.000
_exptl_absorpt_correction_T_min 0.920
_exptl_absorpt_correction_type gaussian
_exptl_absorpt_process_details
;
CrysAlisPro 1.171.39.29c (Rigaku Oxford Diffraction, 2017)
Numerical absorption correction based on gaussian integration over
			a multifaceted crystal model
Empirical absorption correction using spherical harmonics,
 implemented in SCALE3 ABSPACK scaling algorithm.
;
_exptl_crystal_colour red
_exptl_crystal_density_diffrn 1.571
_exptl_crystal_description 'small block'
_exptl_crystal_F_000 1728
_exptl_crystal_size_max 0.10
_exptl_crystal_size_mid 0.08
_exptl_crystal_size_min 0.05
_refine_diff_density_max 0.766
_refine_diff_density_min -0.402
_refine_diff_density_rms 0.102
_refine_ls_extinction_method none
_refine_ls_goodness_of_fit_ref 1.033
_refine_ls_hydrogen_treatment constr
_refine_ls_matrix_type full
_refine_ls_number_parameters 629
_refine_ls_number_reflns 8310
_refine_ls_number_restraints 545
_refine_ls_restrained_S_all 1.015
_refine_ls_R_factor_all 0.0652
_refine_ls_R_factor_gt 0.0403
_refine_ls_shift/su_max 0.001
_refine_ls_shift/su_mean 0.000
_refine_ls_structure_factor_coef Fsqd
_refine_ls_weighting_details 'w=1/[\s^2^(Fo^2^)+(0.0253P)^2^+8.7676P] where P=(Fo^2^+2Fc^2^)/3'
_refine_ls_weighting_scheme calc
_refine_ls_wR_factor_gt 0.0854
_refine_ls_wR_factor_ref 0.0961
_reflns_Friedel_coverage 0.000
_reflns_number_gt 6021
_reflns_number_total 8310
_reflns_threshold_expression 'I > 2\s(I)'
_cod_data_source_file ja8b06331_si_002.cif
_cod_data_source_block I
_cod_original_sg_symbol_H-M 'P 2/c'
_cod_database_code 4132774
_shelx_space_group_comment
;
The symmetry employed for this shelxl refinement is uniquely defined
by the following loop, which should always be used as a source of
symmetry information in preference to the above space-group names.
They are only intended as comments.
;
_oxdiff_exptl_absorpt_empirical_full_min 0.771
_oxdiff_exptl_absorpt_empirical_full_max 1.271
_oxdiff_exptl_absorpt_empirical_details
;
Empirical correction (ABSPACK) includes:
- Absorption correction using spherical harmonics
- Frame scaling
;
_shelxl_version_number 2014-3

loop_
_space_group_symop_operation_xyz
'x, y, z'
'-x, y, -z+1/2'
'-x, -y, -z'
'x, -y, z-1/2'

loop_
_atom_site_label
_atom_site_type_symbol
_atom_site_fract_x
_atom_site_fract_y
_atom_site_fract_z
_atom_site_U_iso_or_equiv
_atom_site_adp_type
_atom_site_occupancy
_atom_site_site_symmetry_order
_atom_site_calc_flag
_atom_site_refinement_flags_posn
_atom_site_refinement_flags_adp
_atom_site_refinement_flags_occupancy
_atom_site_disorder_assembly
_atom_site_disorder_group
Mo1 Mo 0.27102(2) 0.70231(2) 0.42936(2) 0.01243(8) Uani 1 1 d . . . . .
Mo2 Mo 0.25332(2) 0.79658(2) 0.53365(2) 0.01228(8) Uani 1 1 d . . . . .
C1A C 0.2522(2) 0.8732(2) 0.3468(2) 0.0167(7) Uani 1 1 d . . . . .
C2A C 0.2432(2) 0.9406(2) 0.2733(2) 0.0167(7) Uani 1 1 d . . . . .
C3A C 0.2191(2) 1.0245(2) 0.2945(3) 0.0211(8) Uani 1 1 d . . . . .
H3A H 0.2068 1.0397 0.3560 0.025 Uiso 1 1 calc R U . . .
C4A C 0.2133(2) 1.0855(2) 0.2241(3) 0.0229(8) Uani 1 1 d . . . . .
H4A H 0.1960 1.1425 0.2390 0.027 Uiso 1 1 calc R U . . .
C5A C 0.2523(3) 0.9877(3) 0.1174(3) 0.0309(10) Uani 1 1 d . . . . .
H5A H 0.2640 0.9744 0.0552 0.037 Uiso 1 1 calc R U . . .
C6A C 0.2589(3) 0.9215(2) 0.1823(3) 0.0285(9) Uani 1 1 d . . . . .
H6A H 0.2737 0.8643 0.1648 0.034 Uiso 1 1 calc R U . . .
C1B C 0.0969(2) 0.7297(2) 0.4571(3) 0.0188(8) Uani 1 1 d . . . . .
C2B C 0.0065(2) 0.7215(2) 0.4417(3) 0.0237(8) Uani 0.60(2) 1 d D U P A 1
C3B C -0.0454(7) 0.7615(6) 0.5015(7) 0.0227(16) Uani 0.60(2) 1 d D U P A 1
H3B H -0.0240 0.7905 0.5558 0.027 Uiso 0.60(2) 1 calc R U P A 1
C4B C -0.1292(7) 0.7580(6) 0.4803(8) 0.0331(17) Uani 0.60(2) 1 d D U P A 1
H4B H -0.1646 0.7854 0.5215 0.040 Uiso 0.60(2) 1 calc R U P A 1
N1B N -0.1639(6) 0.7175(7) 0.4038(7) 0.0323(17) Uani 0.60(2) 1 d D U P A 1
C5B C -0.1124(6) 0.6798(9) 0.3482(8) 0.035(2) Uani 0.60(2) 1 d D U P A 1
H5B H -0.1349 0.6509 0.2944 0.042 Uiso 0.60(2) 1 calc R U P A 1
C6B C -0.0282(6) 0.6803(7) 0.3640(7) 0.0337(18) Uani 0.60(2) 1 d D U P A 1
H6B H 0.0058 0.6525 0.3216 0.040 Uiso 0.60(2) 1 calc R U P A 1
C2' C 0.0065(2) 0.7215(2) 0.4417(3) 0.0237(8) Uani 0.40(2) 1 d D U P A 2
C3' C -0.0476(10) 0.7717(8) 0.4887(9) 0.023(2) Uani 0.40(2) 1 d D U P A 2
H3' H -0.0284 0.8157 0.5308 0.028 Uiso 0.40(2) 1 calc R U P A 2
C4' C -0.1310(11) 0.7557(10) 0.4726(11) 0.032(2) Uani 0.40(2) 1 d D U P A 2
H4' H -0.1682 0.7903 0.5050 0.039 Uiso 0.40(2) 1 calc R U P A 2
N1' N -0.1626(10) 0.6946(11) 0.4141(11) 0.034(2) Uani 0.40(2) 1 d D U P A 2
C5' C -0.1088(8) 0.6473(12) 0.3699(11) 0.031(2) Uani 0.40(2) 1 d D U P A 2
H5' H -0.1297 0.6038 0.3282 0.037 Uiso 0.40(2) 1 calc R U P A 2
C6' C -0.0247(9) 0.6572(9) 0.3805(9) 0.028(2) Uani 0.40(2) 1 d D U P A 2
H6' H 0.0110 0.6216 0.3473 0.034 Uiso 0.40(2) 1 calc R U P A 2
C1C C 0.2707(2) 0.6247(2) 0.6150(2) 0.0137(7) Uani 1 1 d . . . . .
C2C C 0.2778(2) 0.5566(2) 0.6872(2) 0.0147(7) Uani 1 1 d . . . . .
C3C C 0.2747(2) 0.5773(2) 0.7806(2) 0.0191(8) Uani 1 1 d . . . . .
H3C H 0.2688 0.6359 0.7997 0.023 Uiso 1 1 calc R U . . .
C4C C 0.2803(2) 0.5108(2) 0.8451(3) 0.0233(8) Uani 1 1 d . . . . .
H4C H 0.2769 0.5253 0.9088 0.028 Uiso 1 1 calc R U . . .
C5C C 0.2952(2) 0.4084(2) 0.7322(3) 0.0205(8) Uani 1 1 d . . . . .
H5C H 0.3035 0.3496 0.7151 0.025 Uiso 1 1 calc R U . . .
C6C C 0.2888(2) 0.4701(2) 0.6628(3) 0.0185(8) Uani 1 1 d . . . . .
H6C H 0.2918 0.4538 0.5996 0.022 Uiso 1 1 calc R U . . .
C1D C 0.4267(2) 0.7636(2) 0.5127(2) 0.0169(7) Uani 1 1 d . . . . .
C2D C 0.5166(2) 0.7661(2) 0.5364(3) 0.0210(8) Uani 1 1 d . . . . .
C3D C 0.5460(2) 0.8096(3) 0.6150(3) 0.0273(9) Uani 1 1 d . . . . .
H3D H 0.5095 0.8385 0.6538 0.033 Uiso 1 1 calc R U . . .
C4D C 0.6298(3) 0.8101(3) 0.6363(3) 0.0383(11) Uani 1 1 d . . . . .
H4D H 0.6494 0.8392 0.6913 0.046 Uiso 1 1 calc R U . . .
C5D C 0.6555(2) 0.7310(3) 0.5077(3) 0.0342(10) Uani 1 1 d . . . . .
H5D H 0.6934 0.7044 0.4690 0.041 Uiso 1 1 calc R U . . .
C6D C 0.5725(2) 0.7254(3) 0.4821(3) 0.0273(9) Uani 1 1 d . . . . .
H6D H 0.5542 0.6941 0.4280 0.033 Uiso 1 1 calc R U . . .
N1A N 0.2305(2) 1.06911(19) 0.1369(2) 0.0232(7) Uani 1 1 d . . . . .
N1C N 0.29032(19) 0.42688(19) 0.8225(2) 0.0195(7) Uani 1 1 d . . . . .
N1D N 0.6848(2) 0.7724(2) 0.5846(3) 0.0393(10) Uani 1 1 d . . . . .
O1A O 0.26652(15) 0.79504(14) 0.32288(15) 0.0155(5) Uani 1 1 d . . . . .
O2A O 0.24594(15) 0.89539(14) 0.43094(16) 0.0150(5) Uani 1 1 d . . . . .
O1B O 0.14339(15) 0.68483(15) 0.40753(17) 0.0177(5) Uani 1 1 d . . . . .
O2B O 0.12532(14) 0.78318(15) 0.51818(16) 0.0165(5) Uani 1 1 d . . . . .
O1C O 0.27661(15) 0.60299(14) 0.53070(15) 0.0147(5) Uani 1 1 d . . . . .
O2C O 0.25848(14) 0.70324(14) 0.63946(15) 0.0133(5) Uani 1 1 d . . . . .
O1D O 0.39945(14) 0.71260(15) 0.44863(16) 0.0166(5) Uani 1 1 d . . . . .
O2D O 0.38066(15) 0.81169(15) 0.55852(16) 0.0168(5) Uani 1 1 d . . . . .
C1S C 0.4936(13) 0.3793(4) 0.2530(16) 0.042(3) Uani 0.5 1 d D U P B -1
H1S1 H 0.4761 0.3754 0.1869 0.063 Uiso 0.5 1 calc R U P B -1
H1S2 H 0.4544 0.3479 0.2897 0.063 Uiso 0.5 1 calc R U P B -1
H1S3 H 0.5482 0.3534 0.2633 0.063 Uiso 0.5 1 calc R U P B -1
C2S C 0.4934(5) 0.4880(10) 0.3808(6) 0.035(4) Uani 0.5 1 d D U P B -1
H2S1 H 0.5465 0.4736 0.4123 0.053 Uiso 0.5 1 calc R U P B -1
H2S2 H 0.4503 0.4524 0.4064 0.053 Uiso 0.5 1 calc R U P B -1
H2S3 H 0.4812 0.5497 0.3904 0.053 Uiso 0.5 1 calc R U P B -1
N1S N 0.4965(4) 0.4707(4) 0.2813(4) 0.0301(16) Uani 0.5 1 d D U P B -1
C3S C 0.5017(5) 0.5350(4) 0.2205(5) 0.0279(18) Uani 0.5 1 d D U P B -1
C4S C 0.5047(5) 0.5134(10) 0.1196(7) 0.027(3) Uani 0.5 1 d D U P B -1
H4S1 H 0.5231 0.5645 0.0859 0.041 Uiso 0.5 1 calc R U P B -1
H4S2 H 0.4498 0.4964 0.0948 0.041 Uiso 0.5 1 calc R U P B -1
H4S3 H 0.5431 0.4653 0.1120 0.041 Uiso 0.5 1 calc R U P B -1
O1S O 0.5040(13) 0.6118(3) 0.2466(16) 0.0430(18) Uani 0.5 1 d D U P B -1
C5S C -0.0737(6) 0.7096(7) 0.7656(8) 0.009(2) Uiso 0.2794(15) 1 d D U P C -1
H5S1 H -0.0583 0.7566 0.7241 0.014 Uiso 0.2794(15) 1 calc R U P C -1
H5S2 H -0.1108 0.6692 0.7313 0.014 Uiso 0.2794(15) 1 calc R U P C -1
H5S3 H -0.1016 0.7342 0.8179 0.014 Uiso 0.2794(15) 1 calc R U P C -1
C6S C 0.0777(6) 0.6956(7) 0.7669(7) 0.009(2) Uiso 0.2794(15) 1 d D U P C -1
H6S1 H 0.0666 0.7450 0.7252 0.014 Uiso 0.2794(15) 1 calc R U P C -1
H6S2 H 0.1137 0.7142 0.8199 0.014 Uiso 0.2794(15) 1 calc R U P C -1
H6S3 H 0.1045 0.6492 0.7333 0.014 Uiso 0.2794(15) 1 calc R U P C -1
N2S N 0.0001(4) 0.6631(4) 0.8003(4) 0.0113(19) Uiso 0.2794(15) 1 d D U P C -1
C7S C -0.0062(5) 0.5967(5) 0.8578(5) 0.017(2) Uiso 0.2794(15) 1 d D U P C -1
C8S C 0.0724(6) 0.5519(7) 0.8908(9) 0.017(2) Uiso 0.2794(15) 1 d D U P C -1
H8S1 H 0.1189 0.5801 0.8631 0.025 Uiso 0.2794(15) 1 calc R U P C -1
H8S2 H 0.0792 0.5557 0.9586 0.025 Uiso 0.2794(15) 1 calc R U P C -1
H8S3 H 0.0700 0.4906 0.8721 0.025 Uiso 0.2794(15) 1 calc R U P C -1
O2S O -0.0732(5) 0.5727(6) 0.8832(6) 0.0208(19) Uiso 0.2794(15) 1 d D U P C -1
C5S' C -0.0959(9) 0.4746(9) 1.0713(11) 0.014(4) Uiso 0.1721(14) 1 d D U P D -2
H5S4 H -0.0866 0.4476 1.1325 0.022 Uiso 0.1721(14) 1 calc R U P D -2
H5S5 H -0.1221 0.5314 1.0781 0.022 Uiso 0.1721(14) 1 calc R U P D -2
H5S6 H -0.1316 0.4372 1.0316 0.022 Uiso 0.1721(14) 1 calc R U P D -2
C6S' C 0.0546(10) 0.4554(9) 1.0863(12) 0.016(5) Uiso 0.1721(14) 1 d D U P D -2
H6S4 H 0.0365 0.4319 1.1448 0.024 Uiso 0.1721(14) 1 calc R U P D -2
H6S5 H 0.0828 0.4099 1.0528 0.024 Uiso 0.1721(14) 1 calc R U P D -2
H6S6 H 0.0923 0.5041 1.0994 0.024 Uiso 0.1721(14) 1 calc R U P D -2
N2S' N -0.0170(7) 0.4861(6) 1.0290(7) 0.017(4) Uiso 0.1721(14) 1 d D U P D -2
C7S' C -0.0139(8) 0.5213(7) 0.9462(8) 0.018(4) Uiso 0.1721(14) 1 d D U P D -2
C8S' C 0.0695(9) 0.5307(11) 0.9079(14) 0.017(2) Uiso 0.1721(14) 1 d D U P D -2
H8S4 H 0.1115 0.5079 0.9528 0.025 Uiso 0.1721(14) 1 calc R U P D -2
H8S5 H 0.0710 0.4981 0.8496 0.025 Uiso 0.1721(14) 1 calc R U P D -2
H8S6 H 0.0805 0.5923 0.8962 0.025 Uiso 0.1721(14) 1 calc R U P D -2
O2S' O -0.0758(8) 0.5461(8) 0.9008(11) 0.0208(19) Uiso 0.1721(14) 1 d D U P D -2
C5SC C 0.088(2) 0.701(2) 0.796(2) 0.009(2) Uiso 0.0485(15) 1 d D U P E -3
H5S7 H 0.1468 0.6954 0.8142 0.014 Uiso 0.0485(15) 1 calc R U P E -3
H5S8 H 0.0805 0.6974 0.7281 0.014 Uiso 0.0485(15) 1 calc R U P E -3
H5S9 H 0.0684 0.7577 0.8166 0.014 Uiso 0.0485(15) 1 calc R U P E -3
C6SC C 0.090(2) 0.570(2) 0.897(2) 0.017(2) Uiso 0.0485(15) 1 d D U P E -3
H6S7 H 0.1483 0.5858 0.8987 0.025 Uiso 0.0485(15) 1 calc R U P E -3
H6S8 H 0.0709 0.5714 0.9602 0.025 Uiso 0.0485(15) 1 calc R U P E -3
H6S9 H 0.0830 0.5110 0.8717 0.025 Uiso 0.0485(15) 1 calc R U P E -3
N2SC N 0.0423(16) 0.6316(13) 0.8383(11) 0.010(5) Uiso 0.0485(15) 1 d D U P E -3
C7SC C -0.0382(16) 0.6263(19) 0.8232(19) 0.011(5) Uiso 0.0485(15) 1 d D U P E -3
C8SC C -0.079(3) 0.694(3) 0.761(3) 0.009(2) Uiso 0.0485(15) 1 d D U P E -3
H8S7 H -0.0371 0.7347 0.7404 0.014 Uiso 0.0485(15) 1 calc R U P E -3
H8S8 H -0.1067 0.6663 0.7074 0.014 Uiso 0.0485(15) 1 calc R U P E -3
H8S9 H -0.1189 0.7266 0.7960 0.014 Uiso 0.0485(15) 1 calc R U P E -3
O2SC O -0.078(2) 0.568(3) 0.858(3) 0.0208(19) Uiso 0.0485(15) 1 d D U P E -3
C9S C 0.0089(11) 0.9987(12) 0.1472(7) 0.083(5) Uani 0.5 1 d D U P F -1
H9S1 H 0.0014 1.0620 0.1449 0.125 Uiso 0.5 1 calc R U P F -1
H9S2 H -0.0350 0.9706 0.1090 0.125 Uiso 0.5 1 calc R U P F -1
H9S3 H 0.0622 0.9837 0.1234 0.125 Uiso 0.5 1 calc R U P F -1
C10S C -0.012(2) 0.8761(5) 0.255(2) 0.085(6) Uani 0.5 1 d D U P F -1
H10A H -0.0397 0.8680 0.3135 0.128 Uiso 0.5 1 calc R U P F -1
H10B H 0.0387 0.8424 0.2574 0.128 Uiso 0.5 1 calc R U P F -1
H10C H -0.0488 0.8560 0.2032 0.128 Uiso 0.5 1 calc R U P F -1
N3S N 0.006(2) 0.9689(5) 0.2430(10) 0.070(3) Uani 0.5 1 d D U P F -1
C11S C -0.0004(10) 1.0276(6) 0.3090(7) 0.068(3) Uani 0.5 1 d D U P F -1
C12S C -0.0053(13) 0.9905(10) 0.4055(7) 0.086(5) Uani 0.5 1 d D U P F -1
H12A H -0.0068 1.0381 0.4505 0.128 Uiso 0.5 1 calc R U P F -1
H12B H 0.0428 0.9539 0.4203 0.128 Uiso 0.5 1 calc R U P F -1
H12C H -0.0553 0.9554 0.4082 0.128 Uiso 0.5 1 calc R U P F -1
O3S O 0.0076(6) 1.1052(4) 0.2938(5) 0.073(3) Uani 0.5 1 d D U P F -1
C13S C 0.5260(9) 0.9343(8) 0.1280(6) 0.063(4) Uani 0.5 1 d D U P G -1
H13A H 0.5300 0.9974 0.1202 0.094 Uiso 0.5 1 calc R U P G -1
H13B H 0.4809 0.9117 0.0872 0.094 Uiso 0.5 1 calc R U P G -1
H13C H 0.5777 0.9071 0.1119 0.094 Uiso 0.5 1 calc R U P G -1
C14S C 0.510(3) 0.8224(4) 0.2505(17) 0.058(6) Uani 0.5 1 d D U P G -1
H14A H 0.5622 0.8075 0.2839 0.087 Uiso 0.5 1 calc R U P G -1
H14B H 0.5031 0.7869 0.1942 0.087 Uiso 0.5 1 calc R U P G -1
H14C H 0.4646 0.8111 0.2905 0.087 Uiso 0.5 1 calc R U P G -1
N4S N 0.5105(7) 0.9142(4) 0.2252(5) 0.056(2) Uani 0.5 1 d D U P G -1
C15S C 0.5298(8) 0.9760(5) 0.2863(6) 0.066(3) Uani 0.5 1 d D U P G -1
C16S C 0.5246(10) 0.9526(8) 0.3872(7) 0.064(4) Uani 0.5 1 d D U P G -1
H16A H 0.5386 1.0036 0.4257 0.096 Uiso 0.5 1 calc R U P G -1
H16B H 0.5631 0.9054 0.4032 0.096 Uiso 0.5 1 calc R U P G -1
H16C H 0.4686 0.9338 0.3982 0.096 Uiso 0.5 1 calc R U P G -1
O4S O 0.5522(5) 1.0481(4) 0.2611(4) 0.0506(19) Uani 0.5 1 d D U P G -1

loop_
_atom_site_aniso_label
_atom_site_aniso_U_11
_atom_site_aniso_U_22
_atom_site_aniso_U_33
_atom_site_aniso_U_23
_atom_site_aniso_U_13
_atom_site_aniso_U_12
Mo1 0.01891(16) 0.00967(14) 0.00873(15) -0.00025(12) 0.00085(11) 0.00008(11)
Mo2 0.01846(15) 0.00926(14) 0.00912(15) -0.00025(12) 0.00087(11) 0.00034(11)
C1A 0.0209(18) 0.0169(18) 0.0121(17) 0.0019(15) -0.0002(14) -0.0010(14)
C2A 0.0220(19) 0.0153(17) 0.0126(18) 0.0019(14) -0.0018(14) -0.0023(14)
C3A 0.025(2) 0.0204(19) 0.0183(19) 0.0022(16) 0.0014(15) 0.0013(15)
C4A 0.027(2) 0.0156(18) 0.026(2) 0.0011(16) 0.0000(16) 0.0032(15)
C5A 0.059(3) 0.021(2) 0.013(2) 0.0039(17) 0.0077(19) -0.0001(19)
C6A 0.055(3) 0.0111(18) 0.020(2) 0.0018(16) 0.0063(19) 0.0025(17)
C1B 0.0233(19) 0.0170(18) 0.0161(19) 0.0030(15) 0.0019(15) -0.0018(15)
C2B 0.0208(17) 0.0301(19) 0.0202(18) -0.0001(15) 0.0006(14) -0.0031(15)
C3B 0.022(3) 0.025(3) 0.021(3) 0.002(3) 0.001(3) 0.001(3)
C4B 0.027(3) 0.037(3) 0.036(3) -0.007(3) 0.002(3) 0.002(3)
N1B 0.021(3) 0.039(4) 0.036(3) 0.000(3) -0.002(3) 0.000(3)
C5B 0.026(3) 0.042(5) 0.035(4) -0.006(4) -0.006(3) 0.000(3)
C6B 0.028(3) 0.044(4) 0.029(3) -0.013(3) 0.000(3) 0.000(3)
C2' 0.0208(17) 0.0301(19) 0.0202(18) -0.0001(15) 0.0006(14) -0.0031(15)
C3' 0.023(4) 0.023(4) 0.024(4) 0.000(4) 0.001(4) 0.001(3)
C4' 0.024(4) 0.036(4) 0.037(4) -0.006(4) 0.002(4) 0.002(4)
N1' 0.023(4) 0.039(5) 0.039(4) -0.007(4) 0.000(3) 0.000(4)
C5' 0.021(4) 0.040(5) 0.031(4) -0.009(4) -0.003(4) -0.002(4)
C6' 0.023(4) 0.038(4) 0.024(4) -0.010(4) -0.004(4) 0.002(4)
C1C 0.0140(16) 0.0150(17) 0.0121(17) 0.0000(14) 0.0006(13) -0.0031(13)
C2C 0.0176(17) 0.0151(17) 0.0114(17) 0.0022(14) 0.0010(14) -0.0005(13)
C3C 0.027(2) 0.0122(17) 0.0178(19) 0.0011(15) 0.0025(15) 0.0005(14)
C4C 0.036(2) 0.0208(19) 0.0125(18) 0.0027(16) -0.0011(16) -0.0015(17)
C5C 0.027(2) 0.0120(17) 0.022(2) 0.0005(15) 0.0014(16) 0.0011(14)
C6C 0.0248(19) 0.0167(18) 0.0139(18) -0.0001(15) -0.0006(15) -0.0008(14)
C1D 0.0234(19) 0.0141(16) 0.0135(18) 0.0026(15) 0.0024(15) -0.0010(14)
C2D 0.0204(19) 0.0190(18) 0.024(2) 0.0030(16) 0.0004(16) -0.0020(15)
C3D 0.022(2) 0.027(2) 0.032(2) -0.0069(18) -0.0012(17) 0.0002(16)
C4D 0.031(2) 0.040(3) 0.043(3) -0.014(2) -0.011(2) -0.003(2)
C5D 0.022(2) 0.034(2) 0.047(3) -0.008(2) 0.0031(19) 0.0034(18)
C6D 0.023(2) 0.028(2) 0.031(2) -0.0043(18) 0.0003(17) -0.0015(16)
N1A 0.0367(19) 0.0147(15) 0.0181(17) 0.0046(13) 0.0012(14) 0.0002(14)
N1C 0.0250(16) 0.0170(15) 0.0165(16) 0.0031(13) 0.0000(13) -0.0004(13)
N1D 0.0208(18) 0.040(2) 0.057(3) -0.012(2) -0.0007(18) 0.0014(16)
O1A 0.0273(13) 0.0105(11) 0.0086(11) 0.0010(10) 0.0013(10) 0.0010(10)
O2A 0.0249(13) 0.0100(11) 0.0101(12) 0.0020(10) 0.0003(10) 0.0004(10)
O1B 0.0206(13) 0.0173(13) 0.0151(13) -0.0015(10) 0.0006(10) -0.0013(10)
O2B 0.0187(12) 0.0172(13) 0.0136(12) -0.0010(10) 0.0016(10) 0.0004(10)
O1C 0.0265(13) 0.0096(11) 0.0082(12) 0.0022(10) 0.0020(10) -0.0019(10)
O2C 0.0232(12) 0.0101(11) 0.0068(11) 0.0009(10) 0.0017(9) 0.0016(10)
O1D 0.0189(12) 0.0177(13) 0.0133(12) -0.0014(10) 0.0018(10) 0.0000(10)
O2D 0.0210(13) 0.0161(12) 0.0133(12) -0.0016(10) 0.0016(10) -0.0007(10)
C1S 0.041(6) 0.024(3) 0.060(6) 0.005(12) -0.003(4) 0.001(8)
C2S 0.030(6) 0.042(10) 0.034(7) 0.000(5) 0.003(5) -0.019(5)
N1S 0.041(4) 0.023(3) 0.026(4) 0.001(3) 0.003(4) -0.005(3)
C3S 0.025(3) 0.030(4) 0.029(4) 0.003(3) 0.000(4) 0.003(4)
C4S 0.036(6) 0.021(7) 0.024(6) 0.004(4) 0.007(5) 0.005(4)
O1S 0.045(4) 0.025(2) 0.062(4) 0.004(10) 0.024(3) -0.001(8)
C9S 0.066(9) 0.112(12) 0.070(11) -0.016(11) -0.002(10) 0.007(9)
C10S 0.103(17) 0.043(5) 0.111(10) -0.022(12) 0.009(10) 0.015(9)
N3S 0.073(8) 0.042(4) 0.095(6) 0.003(8) 0.002(6) -0.003(7)
C11S 0.062(6) 0.040(5) 0.103(8) 0.003(6) 0.010(7) -0.001(5)
C12S 0.124(12) 0.072(9) 0.061(9) 0.006(8) 0.010(10) -0.021(9)
O3S 0.088(6) 0.036(4) 0.099(7) 0.000(4) 0.039(6) -0.009(4)
C13S 0.115(11) 0.036(6) 0.038(7) -0.012(5) 0.019(7) 0.018(7)
C14S 0.092(16) 0.031(4) 0.051(5) -0.006(11) 0.007(7) -0.002(8)
N4S 0.100(7) 0.028(4) 0.041(6) 0.001(3) 0.017(5) 0.019(5)
C15S 0.108(7) 0.036(5) 0.053(6) 0.007(5) 0.010(5) 0.020(5)
C16S 0.112(11) 0.052(8) 0.031(6) 0.011(5) 0.026(7) 0.013(7)
O4S 0.100(5) 0.018(3) 0.035(4) 0.003(3) 0.012(4) 0.005(3)

loop_
_atom_type_symbol
_atom_type_description
_atom_type_scat_dispersion_real
_atom_type_scat_dispersion_imag
_atom_type_scat_source
C C 0.0033 0.0016 'International Tables Vol C Tables 4.2.6.8 and 6.1.1.4'
H H 0.0000 0.0000 'International Tables Vol C Tables 4.2.6.8 and 6.1.1.4'
Mo Mo -1.6832 0.6857 'International Tables Vol C Tables 4.2.6.8 and 6.1.1.4'
N N 0.0061 0.0033 'International Tables Vol C Tables 4.2.6.8 and 6.1.1.4'
O O 0.0106 0.0060 'International Tables Vol C Tables 4.2.6.8 and 6.1.1.4'

loop_
_geom_angle_atom_site_label_1
_geom_angle_atom_site_label_2
_geom_angle_atom_site_label_3
_geom_angle
_geom_angle_site_symmetry_3
O1A Mo1 O1D 92.20(9) .
O1A Mo1 O1B 89.12(9) .
O1D Mo1 O1B 176.79(9) .
O1A Mo1 O1C 176.56(9) .
O1D Mo1 O1C 87.70(9) .
O1B Mo1 O1C 90.81(9) .
O1A Mo1 Mo2 93.13(6) .
O1D Mo1 Mo2 91.72(6) .
O1B Mo1 Mo2 91.12(7) .
O1C Mo1 Mo2 90.31(6) .
O1A Mo1 N1C 95.01(9) 4_565
O1D Mo1 N1C 88.96(9) 4_565
O1B Mo1 N1C 88.02(9) 4_565
O1C Mo1 N1C 81.56(9) 4_565
Mo2 Mo1 N1C 171.81(7) 4_565
O2C Mo2 O2B 90.47(9) .
O2C Mo2 O2D 87.33(9) .
O2B Mo2 O2D 176.20(9) .
O2C Mo2 O2A 177.31(9) .
O2B Mo2 O2A 88.85(9) .
O2D Mo2 O2A 93.20(9) .
O2C Mo2 Mo1 92.71(6) .
O2B Mo2 Mo1 91.87(6) .
O2D Mo2 Mo1 91.33(7) .
O2A Mo2 Mo1 89.92(6) .
O2A C1A O1A 122.5(3) .
O2A C1A C2A 119.0(3) .
O1A C1A C2A 118.5(3) .
C6A C2A C3A 118.5(3) .
C6A C2A C1A 120.9(3) .
C3A C2A C1A 120.7(3) .
C4A C3A C2A 118.5(4) .
C4A C3A H3A 120.7 .
C2A C3A H3A 120.7 .
N1A C4A C3A 123.9(3) .
N1A C4A H4A 118.0 .
C3A C4A H4A 118.0 .
N1A C5A C6A 123.9(4) .
N1A C5A H5A 118.1 .
C6A C5A H5A 118.1 .
C5A C6A C2A 118.4(4) .
C5A C6A H6A 120.8 .
C2A C6A H6A 120.8 .
O2B C1B O1B 122.2(3) .
O2B C1B C2B 118.6(3) .
O1B C1B C2B 119.2(3) .
C6B C2B C3B 118.2(7) .
C6B C2B C1B 121.2(5) .
C3B C2B C1B 120.4(6) .
C4B C3B C2B 118.4(9) .
C4B C3B H3B 120.8 .
C2B C3B H3B 120.8 .
N1B C4B C3B 123.8(10) .
N1B C4B H4B 118.1 .
C3B C4B H4B 118.1 .
C5B N1B C4B 116.3(9) .
N1B C5B C6B 123.8(8) .
N1B C5B H5B 118.1 .
C6B C5B H5B 118.1 .
C5B C6B C2B 119.6(8) .
C5B C6B H6B 120.2 .
C2B C6B H6B 120.2 .
C4' C3' H3' 121.1 .
N1' C4' C3' 124.3(14) .
N1' C4' H4' 117.8 .
C3' C4' H4' 117.8 .
C5' N1' C4' 116.4(13) .
N1' C5' C6' 124.4(11) .
N1' C5' H5' 117.8 .
C6' C5' H5' 117.8 .
C5' C6' H6' 120.9 .
O1C C1C O2C 122.4(3) .
O1C C1C C2C 118.8(3) .
O2C C1C C2C 118.8(3) .
C3C C2C C6C 118.5(3) .
C3C C2C C1C 121.1(3) .
C6C C2C C1C 120.4(3) .
C4C C3C C2C 118.7(3) .
C4C C3C H3C 120.7 .
C2C C3C H3C 120.7 .
N1C C4C C3C 123.5(3) .
N1C C4C H4C 118.3 .
C3C C4C H4C 118.3 .
N1C C5C C6C 123.6(3) .
N1C C5C H5C 118.2 .
C6C C5C H5C 118.2 .
C5C C6C C2C 118.7(3) .
C5C C6C H6C 120.6 .
C2C C6C H6C 120.6 .
O2D C1D O1D 123.1(3) .
O2D C1D C2D 118.1(3) .
O1D C1D C2D 118.8(3) .
C3D C2D C6D 118.4(4) .
C3D C2D C1D 119.6(3) .
C6D C2D C1D 122.1(3) .
C2D C3D C4D 118.5(4) .
C2D C3D H3D 120.8 .
C4D C3D H3D 120.8 .
N1D C4D C3D 124.3(4) .
N1D C4D H4D 117.9 .
C3D C4D H4D 117.9 .
N1D C5D C6D 123.1(4) .
N1D C5D H5D 118.4 .
C6D C5D H5D 118.4 .
C5D C6D C2D 119.1(4) .
C5D C6D H6D 120.5 .
C2D C6D H6D 120.5 .
C4A N1A C5A 116.8(3) .
C5C N1C C4C 117.0(3) .
C5C N1C Mo1 116.1(2) 4_566
C4C N1C Mo1 125.6(2) 4_566
C4D N1D C5D 116.6(4) .
C1A O1A Mo1 116.3(2) .
C1A O2A Mo2 118.1(2) .
C1B O1B Mo1 117.5(2) .
C1B O2B Mo2 117.3(2) .
C1C O1C Mo1 118.0(2) .
C1C O2C Mo2 116.6(2) .
C1D O1D Mo1 116.5(2) .
C1D O2D Mo2 117.2(2) .
N1S C1S H1S1 109.5 .
N1S C1S H1S2 109.5 .
H1S1 C1S H1S2 109.5 .
N1S C1S H1S3 109.5 .
H1S1 C1S H1S3 109.5 .
H1S2 C1S H1S3 109.5 .
N1S C2S H2S1 109.5 .
N1S C2S H2S2 109.5 .
H2S1 C2S H2S2 109.5 .
N1S C2S H2S3 109.5 .
H2S1 C2S H2S3 109.5 .
H2S2 C2S H2S3 109.5 .
C3S N1S C2S 121.3(7) .
C3S N1S C1S 122.2(9) .
C2S N1S C1S 116.5(10) .
O1S C3S N1S 120.8(10) .
O1S C3S C4S 120.3(11) .
N1S C3S C4S 119.0(7) .
C3S C4S H4S1 109.5 .
C3S C4S H4S2 109.5 .
H4S1 C4S H4S2 109.5 .
C3S C4S H4S3 109.5 .
H4S1 C4S H4S3 109.5 .
H4S2 C4S H4S3 109.5 .
N2S C5S H5S1 109.5 .
N2S C5S H5S2 109.5 .
H5S1 C5S H5S2 109.5 .
N2S C5S H5S3 109.5 .
H5S1 C5S H5S3 109.5 .
H5S2 C5S H5S3 109.5 .
N2S C6S H6S1 109.5 .
N2S C6S H6S2 109.5 .
H6S1 C6S H6S2 109.5 .
N2S C6S H6S3 109.5 .
H6S1 C6S H6S3 109.5 .
H6S2 C6S H6S3 109.5 .
C7S N2S C5S 120.0(7) .
C7S N2S C6S 124.5(7) .
C5S N2S C6S 115.4(7) .
O2S C7S N2S 121.3(8) .
O2S C7S C8S 121.5(9) .
N2S C7S C8S 117.1(7) .
C7S C8S H8S1 109.5 .
C7S C8S H8S2 109.5 .
H8S1 C8S H8S2 109.5 .
C7S C8S H8S3 109.5 .
H8S1 C8S H8S3 109.5 .
H8S2 C8S H8S3 109.5 .
N2S' C5S' H5S4 109.5 .
N2S' C5S' H5S5 109.5 .
H5S4 C5S' H5S5 109.5 .
N2S' C5S' H5S6 109.5 .
H5S4 C5S' H5S6 109.5 .
H5S5 C5S' H5S6 109.5 .
N2S' C6S' H6S4 109.5 .
N2S' C6S' H6S5 109.5 .
H6S4 C6S' H6S5 109.5 .
N2S' C6S' H6S6 109.5 .
H6S4 C6S' H6S6 109.5 .
H6S5 C6S' H6S6 109.5 .
C7S' N2S' C5S' 120.5(9) .
C7S' N2S' C6S' 124.9(10) .
C5S' N2S' C6S' 114.6(10) .
O2S' C7S' N2S' 122.5(11) .
O2S' C7S' C8S' 120.4(11) .
N2S' C7S' C8S' 117.1(10) .
C7S' C8S' H8S4 109.5 .
C7S' C8S' H8S5 109.5 .
H8S4 C8S' H8S5 109.5 .
C7S' C8S' H8S6 109.5 .
H8S4 C8S' H8S6 109.5 .
H8S5 C8S' H8S6 109.5 .
N2SC C5SC H5S7 109.5 .
N2SC C5SC H5S8 109.5 .
H5S7 C5SC H5S8 109.5 .
N2SC C5SC H5S9 109.5 .
H5S7 C5SC H5S9 109.5 .
H5S8 C5SC H5S9 109.5 .
N2SC C6SC H6S7 109.5 .
N2SC C6SC H6S8 109.5 .
H6S7 C6SC H6S8 109.5 .
N2SC C6SC H6S9 109.5 .
H6S7 C6SC H6S9 109.5 .
H6S8 C6SC H6S9 109.5 .
C7SC N2SC C5SC 120.3(12) .
C7SC N2SC C6SC 123.1(12) .
C5SC N2SC C6SC 116.6(13) .
O2SC C7SC N2SC 121.5(13) .
O2SC C7SC C8SC 121.4(14) .
N2SC C7SC C8SC 117.0(12) .
C7SC C8SC H8S7 109.5 .
C7SC C8SC H8S8 109.5 .
H8S7 C8SC H8S8 109.5 .
C7SC C8SC H8S9 109.5 .
H8S7 C8SC H8S9 109.5 .
H8S8 C8SC H8S9 109.5 .
N3S C9S H9S1 109.5 .
N3S C9S H9S2 109.5 .
H9S1 C9S H9S2 109.5 .
N3S C9S H9S3 109.5 .
H9S1 C9S H9S3 109.5 .
H9S2 C9S H9S3 109.5 .
N3S C10S H10A 109.5 .
N3S C10S H10B 109.5 .
H10A C10S H10B 109.5 .
N3S C10S H10C 109.5 .
H10A C10S H10C 109.5 .
H10B C10S H10C 109.5 .
C11S N3S C9S 118.4(9) .
C11S N3S C10S 123.3(11) .
C9S N3S C10S 115.9(13) .
O3S C11S N3S 121.6(8) .
O3S C11S C12S 123.1(10) .
N3S C11S C12S 114.7(9) .
C11S C12S H12A 109.5 .
C11S C12S H12B 109.5 .
H12A C12S H12B 109.5 .
C11S C12S H12C 109.5 .
H12A C12S H12C 109.5 .
H12B C12S H12C 109.5 .
N4S C13S H13A 109.5 .
N4S C13S H13B 109.5 .
H13A C13S H13B 109.5 .
N4S C13S H13C 109.5 .
H13A C13S H13C 109.5 .
H13B C13S H13C 109.5 .
N4S C14S H14A 109.5 .
N4S C14S H14B 109.5 .
H14A C14S H14B 109.5 .
N4S C14S H14C 109.5 .
H14A C14S H14C 109.5 .
H14B C14S H14C 109.5 .
C15S N4S C14S 122.3(11) .
C15S N4S C13S 115.9(7) .
C14S N4S C13S 116.4(11) .
O4S C15S N4S 121.0(7) .
O4S C15S C16S 122.4(8) .
N4S C15S C16S 116.6(7) .
C15S C16S H16A 109.5 .
C15S C16S H16B 109.5 .
H16A C16S H16B 109.5 .
C15S C16S H16C 109.5 .
H16A C16S H16C 109.5 .
H16B C16S H16C 109.5 .

loop_
_geom_bond_atom_site_label_1
_geom_bond_atom_site_label_2
_geom_bond_distance
_geom_bond_site_symmetry_2
Mo1 O1A 2.094(2) .
Mo1 O1D 2.103(2) .
Mo1 O1B 2.105(2) .
Mo1 O1C 2.113(2) .
Mo1 Mo2 2.1211(4) .
Mo1 N1C 2.546(3) 4_565
Mo2 O2C 2.094(2) .
Mo2 O2B 2.097(2) .
Mo2 O2D 2.100(2) .
Mo2 O2A 2.121(2) .
C1A O2A 1.271(4) .
C1A O1A 1.275(4) .
C1A C2A 1.484(5) .
C2A C6A 1.384(5) .
C2A C3A 1.388(5) .
C3A C4A 1.380(5) .
C3A H3A 0.9500 .
C4A N1A 1.329(5) .
C4A H4A 0.9500 .
C5A N1A 1.337(5) .
C5A C6A 1.383(5) .
C5A H5A 0.9500 .
C6A H6A 0.9500 .
C1B O2B 1.273(4) .
C1B O1B 1.276(4) .
C1B C2B 1.483(5) .
C2B C6B 1.380(9) .
C2B C3B 1.387(9) .
C3B C4B 1.385(9) .
C3B H3B 0.9500 .
C4B N1B 1.360(9) .
C4B H4B 0.9500 .
N1B C5B 1.328(9) .
C5B C6B 1.380(9) .
C5B H5B 0.9500 .
C6B H6B 0.9500 .
C3' C4' 1.389(13) .
C3' H3' 0.9500 .
C4' N1' 1.346(13) .
C4' H4' 0.9500 .
N1' C5' 1.330(12) .
C5' C6' 1.380(12) .
C5' H5' 0.9500 .
C6' H6' 0.9500 .
C1C O1C 1.270(4) .
C1C O2C 1.277(4) .
C1C C2C 1.477(5) .
C2C C3C 1.388(5) .
C2C C6C 1.389(5) .
C3C C4C 1.381(5) .
C3C H3C 0.9500 .
C4C N1C 1.344(5) .
C4C H4C 0.9500 .
C5C N1C 1.339(5) .
C5C C6C 1.379(5) .
C5C H5C 0.9500 .
C6C H6C 0.9500 .
C1D O2D 1.267(4) .
C1D O1D 1.273(4) .
C1D C2D 1.486(5) .
C2D C3D 1.379(5) .
C2D C6D 1.385(5) .
C3D C4D 1.384(5) .
C3D H3D 0.9500 .
C4D N1D 1.332(6) .
C4D H4D 0.9500 .
C5D N1D 1.343(5) .
C5D C6D 1.385(5) .
C5D H5D 0.9500 .
C6D H6D 0.9500 .
N1C Mo1 2.546(3) 4_566
C1S N1S 1.464(7) .
C1S H1S1 0.9800 .
C1S H1S2 0.9800 .
C1S H1S3 0.9800 .
C2S N1S 1.464(8) .
C2S H2S1 0.9800 .
C2S H2S2 0.9800 .
C2S H2S3 0.9800 .
N1S C3S 1.328(7) .
C3S O1S 1.239(8) .
C3S C4S 1.497(9) .
C4S H4S1 0.9800 .
C4S H4S2 0.9800 .
C4S H4S3 0.9800 .
C5S N2S 1.464(7) .
C5S H5S1 0.9800 .
C5S H5S2 0.9800 .
C5S H5S3 0.9800 .
C6S N2S 1.468(7) .
C6S H6S1 0.9800 .
C6S H6S2 0.9800 .
C6S H6S3 0.9800 .
N2S C7S 1.324(8) .
C7S O2S 1.230(8) .
C7S C8S 1.507(9) .
C8S H8S1 0.9800 .
C8S H8S2 0.9800 .
C8S H8S3 0.9800 .
C5S' N2S' 1.466(8) .
C5S' H5S4 0.9800 .
C5S' H5S5 0.9800 .
C5S' H5S6 0.9800 .
C6S' N2S' 1.469(8) .
C6S' H6S4 0.9800 .
C6S' H6S5 0.9800 .
C6S' H6S6 0.9800 .
N2S' C7S' 1.315(9) .
C7S' O2S' 1.231(9) .
C7S' C8S' 1.505(10) .
C8S' H8S4 0.9800 .
C8S' H8S5 0.9800 .
C8S' H8S6 0.9800 .
C5SC N2SC 1.464(8) .
C5SC H5S7 0.9800 .
C5SC H5S8 0.9800 .
C5SC H5S9 0.9800 .
C6SC N2SC 1.467(8) .
C6SC H6S7 0.9800 .
C6SC H6S8 0.9800 .
C6SC H6S9 0.9800 .
N2SC C7SC 1.320(9) .
C7SC O2SC 1.232(10) .
C7SC C8SC 1.504(10) .
C8SC H8S7 0.9800 .
C8SC H8S8 0.9800 .
C8SC H8S9 0.9800 .
C9S N3S 1.459(8) .
C9S H9S1 0.9800 .
C9S H9S2 0.9800 .
C9S H9S3 0.9800 .
C10S N3S 1.473(8) .
C10S H10A 0.9800 .
C10S H10B 0.9800 .
C10S H10C 0.9800 .
N3S C11S 1.321(9) .
C11S O3S 1.221(8) .
C11S C12S 1.510(10) .
C12S H12A 0.9800 .
C12S H12B 0.9800 .
C12S H12C 0.9800 .
C13S N4S 1.473(7) .
C13S H13A 0.9800 .
C13S H13B 0.9800 .
C13S H13C 0.9800 .
C14S N4S 1.458(7) .
C14S H14A 0.9800 .
C14S H14B 0.9800 .
C14S H14C 0.9800 .
N4S C15S 1.323(8) .
C15S O4S 1.228(8) .
C15S C16S 1.506(9) .
C16S H16A 0.9800 .
C16S H16B 0.9800 .
C16S H16C 0.9800 .

loop_
_geom_torsion_atom_site_label_1
_geom_torsion_atom_site_label_2
_geom_torsion_atom_site_label_3
_geom_torsion_atom_site_label_4
_geom_torsion
_geom_torsion_site_symmetry_4
O2A C1A C2A C6A 172.5(4) .
O1A C1A C2A C6A -7.0(5) .
O2A C1A C2A C3A -7.3(5) .
O1A C1A C2A C3A 173.1(3) .
C6A C2A C3A C4A -1.2(5) .
C1A C2A C3A C4A 178.6(3) .
C2A C3A C4A N1A -0.9(6) .
N1A C5A C6A C2A -1.1(7) .
C3A C2A C6A C5A 2.1(6) .
C1A C2A C6A C5A -177.8(4) .
O2B C1B C2B C6B 165.3(6) .
O1B C1B C2B C6B -13.0(7) .
O2B C1B C2B C3B -9.2(6) .
O1B C1B C2B C3B 172.4(5) .
C6B C2B C3B C4B 0.07(14) .
C1B C2B C3B C4B 174.8(4) .
C2B C3B C4B N1B -0.07(15) .
C3B C4B N1B C5B 0.2(3) .
C4B N1B C5B C6B -0.3(4) .
N1B C5B C6B C2B 0.3(4) .
C3B C2B C6B C5B -0.2(3) .
C1B C2B C6B C5B -174.9(4) .
C3' C4' N1' C5' 0.1(3) .
C4' N1' C5' C6' 0.0(5) .
O1C C1C C2C C3C 177.7(3) .
O2C C1C C2C C3C -2.5(5) .
O1C C1C C2C C6C -1.6(5) .
O2C C1C C2C C6C 178.2(3) .
C6C C2C C3C C4C -1.7(5) .
C1C C2C C3C C4C 178.9(3) .
C2C C3C C4C N1C 1.3(6) .
N1C C5C C6C C2C 0.9(6) .
C3C C2C C6C C5C 0.7(5) .
C1C C2C C6C C5C 180.0(3) .
O2D C1D C2D C3D 9.7(5) .
O1D C1D C2D C3D -169.2(3) .
O2D C1D C2D C6D -170.9(3) .
O1D C1D C2D C6D 10.2(5) .
C6D C2D C3D C4D -0.3(6) .
C1D C2D C3D C4D 179.2(4) .
C2D C3D C4D N1D 1.2(7) .
N1D C5D C6D C2D 1.8(7) .
C3D C2D C6D C5D -1.1(6) .
C1D C2D C6D C5D 179.4(4) .
C3A C4A N1A C5A 2.0(6) .
C6A C5A N1A C4A -1.0(6) .
C6C C5C N1C C4C -1.4(6) .
C6C C5C N1C Mo1 166.3(3) 4_566
C3C C4C N1C C5C 0.2(6) .
C3C C4C N1C Mo1 -166.1(3) 4_566
C3D C4D N1D C5D -0.6(7) .
C6D C5D N1D C4D -1.0(7) .
O2A C1A O1A Mo1 4.2(4) .
C2A C1A O1A Mo1 -176.3(2) .
O1A C1A O2A Mo2 -3.4(5) .
C2A C1A O2A Mo2 177.1(2) .
O2B C1B O1B Mo1 -0.3(4) .
C2B C1B O1B Mo1 178.0(2) .
O1B C1B O2B Mo2 0.8(4) .
C2B C1B O2B Mo2 -177.5(2) .
O2C C1C O1C Mo1 2.7(4) .
C2C C1C O1C Mo1 -177.6(2) .
O1C C1C O2C Mo2 -2.4(4) .
C2C C1C O2C Mo2 177.9(2) .
O2D C1D O1D Mo1 -5.5(4) .
C2D C1D O1D Mo1 173.4(2) .
O1D C1D O2D Mo2 5.5(4) .
C2D C1D O2D Mo2 -173.4(2) .
C2S N1S C3S O1S 0.0(3) .
C1S N1S C3S O1S 180.0(2) .
C2S N1S C3S C4S 180.00(16) .
C1S N1S C3S C4S 0.0(3) .
C5S N2S C7S O2S -0.1(3) .
C6S N2S C7S O2S 179.9(2) .
C5S N2S C7S C8S -179.98(15) .
C6S N2S C7S C8S 0.0(3) .
C5S' N2S' C7S' O2S' 0.0(3) .
C6S' N2S' C7S' O2S' -180.0(2) .
C5S' N2S' C7S' C8S' 179.99(15) .
C6S' N2S' C7S' C8S' 0.0(3) .
C5SC N2SC C7SC O2SC 180.0(2) .
C6SC N2SC C7SC O2SC 0.0(3) .
C5SC N2SC C7SC C8SC 0.0(3) .
C6SC N2SC C7SC C8SC 180.00(15) .
C9S N3S C11S O3S -11(4) .
C10S N3S C11S O3S -173(3) .
C9S N3S C11S C12S 178(2) .
C10S N3S C11S C12S 16(4) .
C14S N4S C15S O4S 159(2) .
C13S N4S C15S O4S 6.4(18) .
C14S N4S C15S C16S -19(3) .
C13S N4S C15S C16S -172.4(11) .
